data_1562890
loop_
_publ_author_name
'Fang, Sheng-Tao'
'Liu, Xiang-Hong'
'Yan, Bing-Fei'
'Miao, Feng-Ping'
'Yin, Xiu-Li'
'Li, Wen-Zuo'
'Ji, Nai-Yun'

_publ_section_title
;
 Terpenoids from the Marine-Derived Fungus <i>Aspergillus</i> sp.
 RR-YLW-12, Associated with the Red Alga <i>Rhodomela confervoides</i>.
;
_journal_name_full 'Journal of natural products'
_journal_paper_doi 10.1021/acs.jnatprod.1c00021
_journal_year 2021
_chemical_absolute_configuration ad
_chemical_formula_moiety 'C15 H22 O5, H2 O'
_chemical_formula_sum 'C15 H24 O6'
_chemical_formula_weight 300.34
_space_group_crystal_system monoclinic
_space_group_IT_number 4
_space_group_name_Hall 'P 2yb'
_space_group_name_H-M_alt 'P 1 21 1'
_atom_sites_solution_hydrogens mixed
_audit_creation_method SHELXL-2016/6
_cell_angle_alpha 90
_cell_angle_beta 114.4950(10)
_cell_angle_gamma 90
_cell_formula_units_Z 2
_cell_length_a 7.5511(3)
_cell_length_b 14.0211(5)
_cell_length_c 7.6587(3)
_cell_measurement_reflns_used 7848
_cell_measurement_temperature 297(2)
_cell_measurement_theta_max 68.24
_cell_measurement_theta_min 6.44
_cell_volume 737.88(5)
_computing_structure_refinement 'SHELXL-2016/6 (Sheldrick, 2016)'
_computing_structure_solution 'SHELXT 2014/5 (Sheldrick, 2014)'
_diffrn_ambient_temperature 297(2)
_diffrn_measured_fraction_theta_full 0.980
_diffrn_measured_fraction_theta_max 0.980
_diffrn_measurement_device_type 'Bruker D8 VENTURE'
_diffrn_measurement_method '\f and \w scans'
_diffrn_radiation_type CuK\a
_diffrn_radiation_wavelength 1.54178
_diffrn_reflns_av_R_equivalents 0.0208
_diffrn_reflns_av_unetI/netI 0.0212
_diffrn_reflns_Laue_measured_fraction_full 0.980
_diffrn_reflns_Laue_measured_fraction_max 0.980
_diffrn_reflns_limit_h_max 9
_diffrn_reflns_limit_h_min -9
_diffrn_reflns_limit_k_max 16
_diffrn_reflns_limit_k_min -16
_diffrn_reflns_limit_l_max 9
_diffrn_reflns_limit_l_min -9
_diffrn_reflns_number 8085
_diffrn_reflns_point_group_measured_fraction_full 0.977
_diffrn_reflns_point_group_measured_fraction_max 0.977
_diffrn_reflns_theta_full 67.679
_diffrn_reflns_theta_max 68.231
_diffrn_reflns_theta_min 6.441
_exptl_absorpt_coefficient_mu 0.864
_exptl_crystal_colour colourless
_exptl_crystal_density_diffrn 1.352
_exptl_crystal_description block
_exptl_crystal_F_000 324
_exptl_crystal_size_max 0.180
_exptl_crystal_size_mid 0.160
_exptl_crystal_size_min 0.150
_exptl_transmission_factor_max 0.7531
_exptl_transmission_factor_min 0.6812
_refine_diff_density_max 0.189
_refine_diff_density_min -0.133
_refine_diff_density_rms 0.027
_refine_ls_abs_structure_details
;
 Flack x determined using 1237 quotients [(I+)-(I-)]/[(I+)+(I-)]
 (Parsons, Flack and Wagner, Acta Cryst. B69 (2013) 249-259).
;
_refine_ls_abs_structure_Flack 0.03(3)
_refine_ls_extinction_method none
_refine_ls_goodness_of_fit_ref 1.000
_refine_ls_hydrogen_treatment mixed
_refine_ls_matrix_type full
_refine_ls_number_parameters 209
_refine_ls_number_reflns 2631
_refine_ls_number_restraints 1
_refine_ls_restrained_S_all 1.000
_refine_ls_R_factor_all 0.0282
_refine_ls_R_factor_gt 0.0280
_refine_ls_shift/su_max 0.000
_refine_ls_shift/su_mean 0.000
_refine_ls_structure_factor_coef Fsqd
_refine_ls_weighting_details 'w=1/[\s^2^(Fo^2^)+(0.0619P)^2^+0.0663P] where P=(Fo^2^+2Fc^2^)/3'
_refine_ls_weighting_scheme calc
_refine_ls_wR_factor_gt 0.0811
_refine_ls_wR_factor_ref 0.0813
_reflns_Friedel_coverage 0.908
_reflns_Friedel_fraction_full 0.973
_reflns_Friedel_fraction_max 0.973
_reflns_number_gt 2618
_reflns_number_total 2631
_reflns_threshold_expression 'I > 2\s(I)'
_cod_data_source_file np1c00021_si_004.cif
_cod_data_source_block a_a
_cod_depositor_comments
;
The following automatic conversions were performed:

data item '_chemical_absolute_configuration' value 'AD' was changed
to 'ad' in accordance with the
/home/data/users/saulius/crontab/automatic-downloads/rss-feeds/ACS/lib/dictionaries/cif_core.dic
dictionary named 'cif_core.dic' version 2.4.2 last updated on
2011-04-26.

Automatic conversion script
Id: cif_fix_values 7556 2019-12-06 15:28:31Z antanas 
;
_cod_original_sg_symbol_H-M 'P 21'
_cod_database_code 1562890
_shelx_shelxl_version_number 2016/6
_shelx_space_group_comment
;
The symmetry employed for this shelxl refinement is uniquely defined
by the following loop, which should always be used as a source of
symmetry information in preference to the above space-group names.
They are only intended as comments.
;
_shelx_estimated_absorpt_t_min 0.860
_shelx_estimated_absorpt_t_max 0.881

loop_
_space_group_symop_operation_xyz
'x, y, z'
'-x, y+1/2, -z'

loop_
_atom_site_label
_atom_site_type_symbol
_atom_site_fract_x
_atom_site_fract_y
_atom_site_fract_z
_atom_site_U_iso_or_equiv
_atom_site_adp_type
_atom_site_occupancy
_atom_site_site_symmetry_order
_atom_site_calc_flag
_atom_site_refinement_flags_posn
_atom_site_refinement_flags_adp
_atom_site_refinement_flags_occupancy
_atom_site_disorder_assembly
_atom_site_disorder_group
O1 O 0.1462(2) 0.34986(12) 0.3249(2) 0.0413(4) Uani 1 1 d . . . . .
H1A H 0.204(2) 0.295(2) 0.390(4) 0.062 Uiso 1 1 calc R U . . .
C1 C 0.5521(3) 0.47537(11) 0.2434(2) 0.0231(4) Uani 1 1 d . . . . .
H1 H 0.468631 0.531712 0.197951 0.028 Uiso 1 1 calc R U . . .
O2 O 0.7410(3) 0.37996(11) 0.0959(2) 0.0397(4) Uani 1 1 d . . . . .
H2 H 0.242(5) 0.675(3) 0.019(6) 0.079(11) Uiso 1 1 d . . . . .
C2 C 0.4031(3) 0.39264(12) 0.2171(3) 0.0260(4) Uani 1 1 d . . . . .
O4 O 0.9993(2) 0.61651(12) 0.7927(2) 0.0480(4) Uani 1 1 d . . . . .
H4 H 0.334(6) 0.764(3) 0.067(6) 0.079(11) Uiso 1 1 d . . . . .
C4 C 0.4280(3) 0.43445(17) 0.5506(3) 0.0386(5) Uani 1 1 d . . . . .
H4A H 0.501666 0.376712 0.603011 0.046 Uiso 1 1 calc R U . . .
H4B H 0.351759 0.448705 0.622774 0.046 Uiso 1 1 calc R U . . .
O3 O 0.6693(2) 0.68098(10) 0.4260(2) 0.0350(3) Uani 1 1 d . . . . .
H3A H 0.577(4) 0.6798(11) 0.324(4) 0.052 Uiso 1 1 calc R U . . .
C3 C 0.2931(3) 0.41855(14) 0.3420(3) 0.0307(4) Uani 1 1 d . . . . .
H3 H 0.226202 0.479135 0.292998 0.037 Uiso 1 1 calc R U . . .
O5 O 1.1021(2) 0.66518(13) 0.5750(2) 0.0501(4) Uani 1 1 d . . . . .
H5 H 0.846(6) 0.376(3) 0.163(6) 0.069(11) Uiso 1 1 d . . . . .
C5 C 0.5677(3) 0.51655(15) 0.5713(3) 0.0351(5) Uani 1 1 d . . . . .
H5A H 0.655010 0.523687 0.705693 0.042 Uiso 1 1 calc R U . . .
H5B H 0.493678 0.575134 0.529972 0.042 Uiso 1 1 calc R U . . .
O6 O 0.3266(3) 0.70940(13) 0.1101(3) 0.0537(5) Uani 1 1 d . . . . .
C6 C 0.6893(3) 0.50182(12) 0.4541(2) 0.0236(4) Uani 1 1 d . . . . .
C9 C 0.8075(3) 0.54507(15) 0.1432(3) 0.0338(4) Uani 1 1 d . . . . .
H9 H 0.862188 0.553112 0.055466 0.041 Uiso 1 1 calc R U . . .
C8 C 0.8672(3) 0.60049(14) 0.2963(3) 0.0309(4) Uani 1 1 d . . . . .
C7 C 0.7871(2) 0.59794(13) 0.4460(3) 0.0268(4) Uani 1 1 d . . . . .
C10 C 0.6555(3) 0.46982(14) 0.1053(3) 0.0290(4) Uani 1 1 d . . . . .
H10 H 0.555143 0.482181 -0.023784 0.035 Uiso 1 1 calc R U . . .
C11 C 0.9707(3) 0.62464(14) 0.6273(3) 0.0341(4) Uani 1 1 d . . . . .
C12 C 1.0323(3) 0.66975(17) 0.3676(3) 0.0458(5) Uani 1 1 d . . . . .
H12A H 1.133502 0.651209 0.327510 0.055 Uiso 1 1 calc R U . . .
H12B H 0.988148 0.733557 0.320813 0.055 Uiso 1 1 calc R U . . .
C13 C 0.8492(3) 0.42707(14) 0.5510(3) 0.0333(4) Uani 1 1 d . . . . .
H13A H 0.791151 0.365038 0.537351 0.050 Uiso 1 1 calc R U . . .
H13B H 0.917579 0.442041 0.684732 0.050 Uiso 1 1 calc R U . . .
H13C H 0.938681 0.427473 0.491297 0.050 Uiso 1 1 calc R U . . .
C14 C 0.4851(3) 0.29052(14) 0.2669(3) 0.0368(4) Uani 1 1 d . . . . .
H14A H 0.380326 0.245388 0.217256 0.055 Uiso 1 1 calc R U . . .
H14B H 0.550454 0.283745 0.403714 0.055 Uiso 1 1 calc R U . . .
H14C H 0.575533 0.278917 0.210706 0.055 Uiso 1 1 calc R U . . .
C15 C 0.2547(3) 0.39163(17) 0.0068(3) 0.0419(5) Uani 1 1 d . . . . .
H15A H 0.208165 0.455235 -0.032451 0.063 Uiso 1 1 calc R U . . .
H15B H 0.147438 0.351096 -0.006466 0.063 Uiso 1 1 calc R U . . .
H15C H 0.315742 0.367935 -0.072372 0.063 Uiso 1 1 calc R U . . .

loop_
_atom_site_aniso_label
_atom_site_aniso_U_11
_atom_site_aniso_U_22
_atom_site_aniso_U_33
_atom_site_aniso_U_23
_atom_site_aniso_U_13
_atom_site_aniso_U_12
O1 0.0279(7) 0.0386(8) 0.0607(9) 0.0020(7) 0.0217(7) -0.0050(6)
C1 0.0210(8) 0.0236(8) 0.0224(8) 0.0006(6) 0.0067(7) 0.0012(6)
O2 0.0344(8) 0.0398(8) 0.0487(9) -0.0191(7) 0.0209(7) -0.0062(6)
C2 0.0231(8) 0.0240(8) 0.0282(8) 0.0003(6) 0.0078(7) -0.0007(6)
O4 0.0455(9) 0.0505(9) 0.0318(8) -0.0069(6) 0.0000(7) -0.0101(7)
C4 0.0390(11) 0.0489(12) 0.0349(10) -0.0027(8) 0.0224(9) -0.0067(9)
O3 0.0352(7) 0.0260(7) 0.0354(7) -0.0053(5) 0.0064(6) 0.0048(6)
C3 0.0242(9) 0.0286(8) 0.0404(10) 0.0009(8) 0.0145(8) -0.0005(7)
O5 0.0359(8) 0.0524(10) 0.0537(9) -0.0099(8) 0.0104(7) -0.0180(7)
C5 0.0356(10) 0.0440(11) 0.0288(9) -0.0084(8) 0.0164(8) -0.0064(8)
O6 0.0547(10) 0.0412(9) 0.0416(9) 0.0131(8) -0.0036(8) -0.0025(8)
C6 0.0216(8) 0.0255(8) 0.0208(8) -0.0008(6) 0.0061(6) -0.0003(7)
C9 0.0378(10) 0.0360(10) 0.0328(10) 0.0016(8) 0.0199(8) -0.0039(8)
C8 0.0322(9) 0.0253(8) 0.0362(9) 0.0009(7) 0.0151(8) -0.0043(7)
C7 0.0241(8) 0.0258(8) 0.0265(8) -0.0026(7) 0.0063(7) 0.0003(7)
C10 0.0316(9) 0.0326(9) 0.0225(8) -0.0030(7) 0.0110(7) -0.0045(7)
C11 0.0275(9) 0.0276(9) 0.0372(10) -0.0060(7) 0.0033(8) -0.0031(7)
C12 0.0451(12) 0.0415(11) 0.0553(13) -0.0065(10) 0.0254(10) -0.0145(10)
C13 0.0272(9) 0.0325(9) 0.0310(9) 0.0031(7) 0.0030(8) 0.0015(8)
C14 0.0379(10) 0.0250(9) 0.0514(12) 0.0012(8) 0.0222(9) -0.0015(8)
C15 0.0355(11) 0.0455(12) 0.0324(10) -0.0026(9) 0.0020(9) -0.0129(9)

loop_
_atom_type_symbol
_atom_type_description
_atom_type_scat_dispersion_real
_atom_type_scat_dispersion_imag
_atom_type_scat_source
C C 0.0181 0.0091 'International Tables Vol C Tables 4.2.6.8 and 6.1.1.4'
H H 0.0000 0.0000 'International Tables Vol C Tables 4.2.6.8 and 6.1.1.4'
O O 0.0492 0.0322 'International Tables Vol C Tables 4.2.6.8 and 6.1.1.4'

loop_
_geom_angle_atom_site_label_1
_geom_angle_atom_site_label_2
_geom_angle_atom_site_label_3
_geom_angle
_geom_angle_site_symmetry_1
_geom_angle_site_symmetry_3
_geom_angle_publ_flag
C3 O1 H1A 109.5 . . ?
C10 C1 C6 114.23(13) . . ?
C10 C1 C2 114.28(14) . . ?
C6 C1 C2 116.22(13) . . ?
C10 C1 H1 103.2 . . ?
C6 C1 H1 103.2 . . ?
C2 C1 H1 103.2 . . ?
C10 O2 H5 114(3) . . ?
C15 C2 C14 107.12(16) . . ?
C15 C2 C3 107.78(16) . . ?
C14 C2 C3 109.16(15) . . ?
C15 C2 C1 108.29(14) . . ?
C14 C2 C1 117.47(14) . . ?
C3 C2 C1 106.68(13) . . ?
C3 C4 C5 110.79(16) . . ?
C3 C4 H4A 109.5 . . ?
C5 C4 H4A 109.5 . . ?
C3 C4 H4B 109.5 . . ?
C5 C4 H4B 109.5 . . ?
H4A C4 H4B 108.1 . . ?
C7 O3 H3A 109.5 . . ?
O1 C3 C4 110.58(16) . . ?
O1 C3 C2 112.30(15) . . ?
C4 C3 C2 112.84(15) . . ?
O1 C3 H3 106.9 . . ?
C4 C3 H3 106.9 . . ?
C2 C3 H3 106.9 . . ?
C11 O5 C12 111.54(15) . . ?
C4 C5 C6 113.06(15) . . ?
C4 C5 H5A 109.0 . . ?
C6 C5 H5A 109.0 . . ?
C4 C5 H5B 109.0 . . ?
C6 C5 H5B 109.0 . . ?
H5A C5 H5B 107.8 . . ?
H2 O6 H4 110(4) . . ?
C13 C6 C5 110.39(15) . . ?
C13 C6 C7 108.64(14) . . ?
C5 C6 C7 108.40(14) . . ?
C13 C6 C1 112.91(14) . . ?
C5 C6 C1 109.54(14) . . ?
C7 C6 C1 106.78(13) . . ?
C8 C9 C10 122.62(17) . . ?
C8 C9 H9 118.7 . . ?
C10 C9 H9 118.7 . . ?
C9 C8 C12 129.28(18) . . ?
C9 C8 C7 124.51(17) . . ?
C12 C8 C7 105.99(17) . . ?
O3 C7 C8 109.12(15) . . ?
O3 C7 C11 100.65(14) . . ?
C8 C7 C11 100.64(15) . . ?
O3 C7 C6 115.13(14) . . ?
C8 C7 C6 113.61(15) . . ?
C11 C7 C6 116.05(15) . . ?
O2 C10 C9 107.74(15) . . ?
O2 C10 C1 116.24(14) . . ?
C9 C10 C1 113.20(15) . . ?
O2 C10 H10 106.3 . . ?
C9 C10 H10 106.3 . . ?
C1 C10 H10 106.3 . . ?
O4 C11 O5 121.63(18) . . ?
O4 C11 C7 128.82(19) . . ?
O5 C11 C7 109.49(17) . . ?
O5 C12 C8 103.92(17) . . ?
O5 C12 H12A 111.0 . . ?
C8 C12 H12A 111.0 . . ?
O5 C12 H12B 111.0 . . ?
C8 C12 H12B 111.0 . . ?
H12A C12 H12B 109.0 . . ?
C6 C13 H13A 109.5 . . ?
C6 C13 H13B 109.5 . . ?
H13A C13 H13B 109.5 . . ?
C6 C13 H13C 109.5 . . ?
H13A C13 H13C 109.5 . . ?
H13B C13 H13C 109.5 . . ?
C2 C14 H14A 109.5 . . ?
C2 C14 H14B 109.5 . . ?
H14A C14 H14B 109.5 . . ?
C2 C14 H14C 109.5 . . ?
H14A C14 H14C 109.5 . . ?
H14B C14 H14C 109.5 . . ?
C2 C15 H15A 109.5 . . ?
C2 C15 H15B 109.5 . . ?
H15A C15 H15B 109.5 . . ?
C2 C15 H15C 109.5 . . ?
H15A C15 H15C 109.5 . . ?
H15B C15 H15C 109.5 . . ?

loop_
_geom_bond_atom_site_label_1
_geom_bond_atom_site_label_2
_geom_bond_distance
_geom_bond_site_symmetry_2
_geom_bond_publ_flag
O1 C3 1.434(2) . ?
O1 H1A 0.92(4) . ?
C1 C10 1.555(2) . ?
C1 C6 1.558(2) . ?
C1 C2 1.570(2) . ?
C1 H1 0.9800 . ?
O2 C10 1.431(2) . ?
O2 H5 0.75(4) . ?
C2 C15 1.534(3) . ?
C2 C14 1.544(3) . ?
C2 C3 1.548(2) . ?
O4 C11 1.199(3) . ?
C4 C3 1.513(3) . ?
C4 C5 1.525(3) . ?
C4 H4A 0.9700 . ?
C4 H4B 0.9700 . ?
O3 C7 1.435(2) . ?
O3 H3A 0.80(3) . ?
C3 H3 0.9800 . ?
O5 C11 1.340(3) . ?
O5 C12 1.453(3) . ?
C5 C6 1.541(2) . ?
C5 H5A 0.9700 . ?
C5 H5B 0.9700 . ?
O6 H2 0.87(4) . ?
O6 H4 0.85(4) . ?
C6 C13 1.538(2) . ?
C6 C7 1.551(2) . ?
C9 C8 1.320(3) . ?
C9 C10 1.496(3) . ?
C9 H9 0.9300 . ?
C8 C12 1.493(3) . ?
C8 C7 1.502(3) . ?
C7 C11 1.547(2) . ?
C10 H10 0.9800 . ?
C12 H12A 0.9700 . ?
C12 H12B 0.9700 . ?
C13 H13A 0.9600 . ?
C13 H13B 0.9600 . ?
C13 H13C 0.9600 . ?
C14 H14A 0.9600 . ?
C14 H14B 0.9600 . ?
C14 H14C 0.9600 . ?
C15 H15A 0.9600 . ?
C15 H15B 0.9600 . ?
C15 H15C 0.9600 . ?

loop_
_geom_torsion_atom_site_label_1
_geom_torsion_atom_site_label_2
_geom_torsion_atom_site_label_3
_geom_torsion_atom_site_label_4
_geom_torsion
_geom_torsion_site_symmetry_1
_geom_torsion_site_symmetry_2
_geom_torsion_site_symmetry_3
_geom_torsion_site_symmetry_4
_geom_torsion_publ_flag
C10 C1 C2 C15 -55.57(19) . . . . ?
C6 C1 C2 C15 168.04(16) . . . . ?
C10 C1 C2 C14 65.8(2) . . . . ?
C6 C1 C2 C14 -70.5(2) . . . . ?
C10 C1 C2 C3 -171.34(14) . . . . ?
C6 C1 C2 C3 52.27(18) . . . . ?
C5 C4 C3 O1 -172.58(17) . . . . ?
C5 C4 C3 C2 60.7(2) . . . . ?
C15 C2 C3 O1 61.66(19) . . . . ?
C14 C2 C3 O1 -54.4(2) . . . . ?
C1 C2 C3 O1 177.77(15) . . . . ?
C15 C2 C3 C4 -172.53(17) . . . . ?
C14 C2 C3 C4 71.5(2) . . . . ?
C1 C2 C3 C4 -56.42(19) . . . . ?
C3 C4 C5 C6 -56.8(2) . . . . ?
C4 C5 C6 C13 -74.6(2) . . . . ?
C4 C5 C6 C7 166.56(16) . . . . ?
C4 C5 C6 C1 50.4(2) . . . . ?
C10 C1 C6 C13 -63.02(19) . . . . ?
C2 C1 C6 C13 73.38(18) . . . . ?
C10 C1 C6 C5 173.51(15) . . . . ?
C2 C1 C6 C5 -50.09(19) . . . . ?
C10 C1 C6 C7 56.32(17) . . . . ?
C2 C1 C6 C7 -167.27(14) . . . . ?
C10 C9 C8 C12 171.6(2) . . . . ?
C10 C9 C8 C7 -2.3(3) . . . . ?
C9 C8 C7 O3 -107.1(2) . . . . ?
C12 C8 C7 O3 77.80(19) . . . . ?
C9 C8 C7 C11 147.6(2) . . . . ?
C12 C8 C7 C11 -27.5(2) . . . . ?
C9 C8 C7 C6 22.8(3) . . . . ?
C12 C8 C7 C6 -152.26(17) . . . . ?
C13 C6 C7 O3 -158.34(15) . . . . ?
C5 C6 C7 O3 -38.4(2) . . . . ?
C1 C6 C7 O3 79.59(17) . . . . ?
C13 C6 C7 C8 74.81(19) . . . . ?
C5 C6 C7 C8 -165.21(16) . . . . ?
C1 C6 C7 C8 -47.26(18) . . . . ?
C13 C6 C7 C11 -41.2(2) . . . . ?
C5 C6 C7 C11 78.82(19) . . . . ?
C1 C6 C7 C11 -163.24(15) . . . . ?
C8 C9 C10 O2 -120.2(2) . . . . ?
C8 C9 C10 C1 9.8(3) . . . . ?
C6 C1 C10 O2 87.20(18) . . . . ?
C2 C1 C10 O2 -50.1(2) . . . . ?
C6 C1 C10 C9 -38.3(2) . . . . ?
C2 C1 C10 C9 -175.59(16) . . . . ?
C12 O5 C11 O4 -178.1(2) . . . . ?
C12 O5 C11 C7 -0.9(2) . . . . ?
O3 C7 C11 O4 82.9(2) . . . . ?
C8 C7 C11 O4 -165.1(2) . . . . ?
C6 C7 C11 O4 -42.0(3) . . . . ?
O3 C7 C11 O5 -94.06(18) . . . . ?
C8 C7 C11 O5 17.9(2) . . . . ?
C6 C7 C11 O5 140.98(17) . . . . ?
C11 O5 C12 C8 -16.9(2) . . . . ?
C9 C8 C12 O5 -146.7(2) . . . . ?
C7 C8 C12 O5 28.1(2) . . . . ?
